data_1558869
loop_
_publ_author_name
'Shirin, Shana'
'Roy, Soumendu'
'Rao, Anish'
'Pillai, Pramod P.'

_publ_section_title
;
 Accelerated Reduction of 4-Nitrophenol: Bridging Interaction Outplays
 Reducing Power in the Model Nanoparticle-Catalyzed Reaction
;
_journal_issue 35
_journal_name_full 'The Journal of Physical Chemistry C'
_journal_page_first 19157
_journal_page_last 19165
_journal_paper_doi 10.1021/acs.jpcc.0c06237
_journal_volume 124
_journal_year 2020
_chemical_formula_sum 'C12 H12 Ca N2 O10'
_chemical_formula_weight 384.32
_space_group_crystal_system monoclinic
_space_group_IT_number 14
_space_group_name_Hall '-P 2yn'
_space_group_name_H-M_alt 'P 1 21/n 1'
_atom_sites_solution_hydrogens geom
_audit_creation_method SHELXL-2018/1
_cell_angle_alpha 90
_cell_angle_beta 93.414(5)
_cell_angle_gamma 90
_cell_formula_units_Z 2
_cell_length_a 13.1605(12)
_cell_length_b 3.6268(3)
_cell_length_c 16.9855(15)
_cell_measurement_reflns_used 6920
_cell_measurement_temperature 150(2)
_cell_measurement_theta_max 67.00
_cell_measurement_theta_min 2.61
_cell_volume 809.29(12)
_computing_cell_refinement 'Bruker SAINT'
_computing_data_collection 'Bruker APEX3'
_computing_data_reduction 'Bruker SAINT'
_computing_molecular_graphics 'Bruker SHELXTL'
_computing_publication_material 'Bruker SHELXTL'
_computing_structure_refinement 'SHELXL-2018/1 (Sheldrick, 2018)'
_computing_structure_solution 'SHELXT 2014/5 (Sheldrick, 2014)'
_diffrn_ambient_temperature 150(2)
_diffrn_measured_fraction_theta_full 0.987
_diffrn_measured_fraction_theta_max 0.987
_diffrn_measurement_device_type 'Bruker APEX3 Photon 100 CMOS chip'
_diffrn_measurement_method '\f and \w scans'
_diffrn_radiation_type CuK\a
_diffrn_radiation_wavelength 1.54178
_diffrn_reflns_av_R_equivalents 0.0732
_diffrn_reflns_av_unetI/netI 0.0404
_diffrn_reflns_Laue_measured_fraction_full 0.987
_diffrn_reflns_Laue_measured_fraction_max 0.987
_diffrn_reflns_limit_h_max 15
_diffrn_reflns_limit_h_min -15
_diffrn_reflns_limit_k_max 4
_diffrn_reflns_limit_k_min -4
_diffrn_reflns_limit_l_max 20
_diffrn_reflns_limit_l_min -20
_diffrn_reflns_number 8892
_diffrn_reflns_point_group_measured_fraction_full 0.987
_diffrn_reflns_point_group_measured_fraction_max 0.987
_diffrn_reflns_theta_full 67.023
_diffrn_reflns_theta_max 67.023
_diffrn_reflns_theta_min 4.132
_diffrn_source 'Micro-focus X-ray source'
_exptl_absorpt_coefficient_mu 3.898
_exptl_absorpt_correction_T_max 0.7528
_exptl_absorpt_correction_T_min 0.4772
_exptl_absorpt_correction_type multi-scan
_exptl_absorpt_process_details 'multi-scan absorption correction'
_exptl_crystal_colour Yellow
_exptl_crystal_density_diffrn 1.577
_exptl_crystal_description Needle-shaped
_exptl_crystal_F_000 396
_exptl_crystal_size_max 0.18
_exptl_crystal_size_mid 0.14
_exptl_crystal_size_min 0.10
_refine_diff_density_max 0.393
_refine_diff_density_min -0.530
_refine_diff_density_rms 0.067
_refine_ls_extinction_coef 0.021(2)
_refine_ls_extinction_expression Fc^*^=kFc[1+0.001xFc^2^\l^3^/sin(2\q)]^-1/4^
_refine_ls_extinction_method 'SHELXL-2018/1 (Sheldrick 2018)'
_refine_ls_goodness_of_fit_ref 1.079
_refine_ls_hydrogen_treatment constr
_refine_ls_matrix_type full
_refine_ls_number_parameters 116
_refine_ls_number_reflns 1431
_refine_ls_number_restraints 0
_refine_ls_restrained_S_all 1.079
_refine_ls_R_factor_all 0.0408
_refine_ls_R_factor_gt 0.0402
_refine_ls_shift/su_max 0.000
_refine_ls_shift/su_mean 0.000
_refine_ls_structure_factor_coef Fsqd
_refine_ls_weighting_details 'w=1/[\s^2^(Fo^2^)+(0.0548P)^2^+0.9697P] where P=(Fo^2^+2Fc^2^)/3'
_refine_ls_weighting_scheme calc
_refine_ls_wR_factor_gt 0.1108
_refine_ls_wR_factor_ref 0.1113
_reflns_Friedel_coverage 0.000
_reflns_number_gt 1396
_reflns_number_total 1431
_reflns_threshold_expression 'I > 2\s(I)'
_cod_data_source_file jp0c06237_si_002.cif
_cod_data_source_block Ca-p-Nitrophenolate
_cod_depositor_comments
;Adding full bibliography for 1558868--1558869.cif.

 Adding full bibliography for 1558868--1558869.cif.
;
_cod_original_sg_symbol_H-M 'P 21/n'
_cod_database_code 1558869
_shelx_shelxl_version_number 2018/1
_shelx_space_group_comment
;
The symmetry employed for this shelxl refinement is uniquely defined
by the following loop, which should always be used as a source of
symmetry information in preference to the above space-group names.
They are only intended as comments.
;

loop_
_space_group_symop_operation_xyz
'x, y, z'
'-x+1/2, y+1/2, -z+1/2'
'-x, -y, -z'
'x-1/2, -y-1/2, z-1/2'

loop_
_atom_site_label
_atom_site_type_symbol
_atom_site_fract_x
_atom_site_fract_y
_atom_site_fract_z
_atom_site_U_iso_or_equiv
_atom_site_adp_type
_atom_site_occupancy
_atom_site_site_symmetry_order
_atom_site_calc_flag
_atom_site_refinement_flags_posn
_atom_site_refinement_flags_adp
_atom_site_refinement_flags_occupancy
_atom_site_disorder_assembly
_atom_site_disorder_group
Ca Ca 0.500000 1.000000 0.500000 0.0104(3) Uani 1 2 d S . P . .
O3 O 0.39864(11) 0.5050(3) 0.53051(9) 0.0131(4) Uani 1 1 d . . . . .
O1 O -0.05023(10) 0.2213(5) 0.61637(9) 0.0209(4) Uani 1 1 d . . . . .
O2 O 0.00939(13) 0.5072(5) 0.72138(9) 0.0248(5) Uani 1 1 d . . . . .
O4 O 0.57913(14) 1.0221(6) 0.62853(10) 0.0335(5) Uani 1 1 d . . . . .
H7 H 0.629799 1.202401 0.641366 0.040 Uiso 1 1 calc R U . . .
H8 H 0.560260 0.850704 0.667355 0.040 Uiso 1 1 calc R U . . .
N1 N 0.02023(13) 0.3815(5) 0.65452(10) 0.0148(4) Uani 1 1 d . . . . .
C5 C 0.22382(15) 0.3339(5) 0.51363(11) 0.0117(4) Uani 1 1 d . . . . .
H5 H 0.232603 0.255954 0.461075 0.014 Uiso 1 1 calc R U . . .
C4 C 0.30801(16) 0.4808(5) 0.55921(12) 0.0107(5) Uani 1 1 d . . . . .
C2 C 0.19791(16) 0.5742(6) 0.66702(12) 0.0122(4) Uani 1 1 d . . . . .
H2 H 0.187894 0.658380 0.718953 0.015 Uiso 1 1 calc R U . . .
C3 C 0.29204(15) 0.6016(6) 0.63664(11) 0.0115(4) Uani 1 1 d . . . . .
H3 H 0.347203 0.703314 0.668103 0.014 Uiso 1 1 calc R U . . .
C1 C 0.11682(15) 0.4212(6) 0.62090(11) 0.0109(4) Uani 1 1 d . . . . .
C6 C 0.12949(14) 0.3020(5) 0.54407(11) 0.0115(4) Uani 1 1 d . . . . .
H6 H 0.073862 0.200136 0.513138 0.014 Uiso 1 1 calc R U . . .
O5 O 0.76268(15) 0.2530(12) 0.69460(12) 0.0807(12) Uani 1 1 d . . . . .

loop_
_atom_site_aniso_label
_atom_site_aniso_U_11
_atom_site_aniso_U_22
_atom_site_aniso_U_33
_atom_site_aniso_U_23
_atom_site_aniso_U_13
_atom_site_aniso_U_12
Ca 0.0105(4) 0.0074(4) 0.0134(4) -0.00050(19) 0.0011(2) -0.00068(19)
O3 0.0101(7) 0.0102(8) 0.0194(8) 0.0006(5) 0.0043(6) -0.0003(5)
O1 0.0115(7) 0.0300(9) 0.0211(8) 0.0007(7) -0.0005(6) -0.0054(7)
O2 0.0217(9) 0.0380(11) 0.0153(8) -0.0034(6) 0.0063(7) -0.0007(7)
O4 0.0224(9) 0.0641(15) 0.0138(8) -0.0003(7) -0.0013(7) -0.0042(8)
N1 0.0132(8) 0.0176(9) 0.0136(8) 0.0029(7) 0.0016(6) 0.0012(8)
C5 0.0152(10) 0.0096(10) 0.0102(9) -0.0011(7) 0.0004(7) 0.0010(8)
C4 0.0119(10) 0.0050(9) 0.0153(10) 0.0034(7) 0.0016(8) 0.0009(7)
C2 0.0158(10) 0.0101(9) 0.0105(9) 0.0002(8) -0.0011(7) 0.0011(8)
C3 0.0125(10) 0.0078(9) 0.0139(10) 0.0010(8) -0.0032(7) -0.0008(8)
C1 0.0100(9) 0.0086(9) 0.0139(10) 0.0025(8) 0.0008(7) 0.0014(8)
C6 0.0121(9) 0.0092(9) 0.0129(9) 0.0010(7) -0.0032(7) -0.0010(8)
O5 0.0236(10) 0.184(4) 0.0339(11) -0.0006(17) -0.0001(8) -0.0153(16)

loop_
_atom_type_symbol
_atom_type_description
_atom_type_scat_dispersion_real
_atom_type_scat_dispersion_imag
_atom_type_scat_source
C C 0.0181 0.0091 'International Tables Vol C Tables 4.2.6.8 and 6.1.1.4'
H H 0.0000 0.0000 'International Tables Vol C Tables 4.2.6.8 and 6.1.1.4'
Ca Ca 0.3641 1.2855 'International Tables Vol C Tables 4.2.6.8 and 6.1.1.4'
N N 0.0311 0.0180 'International Tables Vol C Tables 4.2.6.8 and 6.1.1.4'
O O 0.0492 0.0322 'International Tables Vol C Tables 4.2.6.8 and 6.1.1.4'

loop_
_geom_angle_atom_site_label_1
_geom_angle_atom_site_label_2
_geom_angle_atom_site_label_3
_geom_angle
_geom_angle_site_symmetry_1
_geom_angle_site_symmetry_3
_geom_angle_publ_flag
O3 Ca O3 180.00(6) 3_676 . ?
O3 Ca O3 102.34(6) 3_676 3_666 ?
O3 Ca O3 77.66(6) . 3_666 ?
O3 Ca O3 77.66(6) 3_676 1_565 ?
O3 Ca O3 102.34(6) . 1_565 ?
O3 Ca O3 180.00(7) 3_666 1_565 ?
O3 Ca O4 87.27(6) 3_676 . ?
O3 Ca O4 92.73(6) . . ?
O3 Ca O4 90.31(6) 3_666 . ?
O3 Ca O4 89.69(6) 1_565 . ?
O3 Ca O4 92.73(6) 3_676 3_676 ?
O3 Ca O4 87.27(6) . 3_676 ?
O3 Ca O4 89.68(6) 3_666 3_676 ?
O3 Ca O4 90.32(6) 1_565 3_676 ?
O4 Ca O4 180.0 . 3_676 ?
O3 Ca Ca 140.89(3) 3_676 1_545 ?
O3 Ca Ca 39.11(3) . 1_545 ?
O3 Ca Ca 38.55(3) 3_666 1_545 ?
O3 Ca Ca 141.45(3) 1_565 1_545 ?
O4 Ca Ca 91.94(5) . 1_545 ?
O4 Ca Ca 88.06(5) 3_676 1_545 ?
O3 Ca Ca 39.11(3) 3_676 1_565 ?
O3 Ca Ca 140.89(3) . 1_565 ?
O3 Ca Ca 141.45(3) 3_666 1_565 ?
O3 Ca Ca 38.55(3) 1_565 1_565 ?
O4 Ca Ca 88.06(5) . 1_565 ?
O4 Ca Ca 91.94(5) 3_676 1_565 ?
Ca Ca Ca 180.0 1_545 1_565 ?
C4 O3 Ca 132.93(11) . . ?
C4 O3 Ca 124.72(11) . 1_545 ?
Ca O3 Ca 102.34(6) . 1_545 ?
Ca O4 H7 120.0 . . ?
Ca O4 H8 120.0 . . ?
H7 O4 H8 120.0 . . ?
O2 N1 O1 121.76(17) . . ?
O2 N1 C1 118.81(17) . . ?
O1 N1 C1 119.44(17) . . ?
C6 C5 C4 121.28(18) . . ?
C6 C5 H5 119.4 . . ?
C4 C5 H5 119.4 . . ?
O3 C4 C3 120.75(19) . . ?
O3 C4 C5 121.21(18) . . ?
C3 C4 C5 118.03(18) . . ?
C3 C2 C1 119.52(18) . . ?
C3 C2 H2 120.2 . . ?
C1 C2 H2 120.2 . . ?
C2 C3 C4 120.95(18) . . ?
C2 C3 H3 119.5 . . ?
C4 C3 H3 119.5 . . ?
C6 C1 C2 121.12(18) . . ?
C6 C1 N1 120.05(18) . . ?
C2 C1 N1 118.81(17) . . ?
C5 C6 C1 119.07(18) . . ?
C5 C6 H6 120.5 . . ?
C1 C6 H6 120.5 . . ?

loop_
_geom_bond_atom_site_label_1
_geom_bond_atom_site_label_2
_geom_bond_distance
_geom_bond_site_symmetry_2
_geom_bond_publ_flag
Ca O3 2.3137(13) 3_676 ?
Ca O3 2.3137(13) . ?
Ca O3 2.3420(13) 3_666 ?
Ca O3 2.3420(13) 1_565 ?
Ca O4 2.3635(17) . ?
Ca O4 2.3635(17) 3_676 ?
Ca Ca 3.6268(3) 1_545 ?
Ca Ca 3.6268(3) 1_565 ?
O3 C4 1.318(3) . ?
O1 N1 1.243(2) . ?
O2 N1 1.240(2) . ?
O4 H7 0.9500 . ?
O4 H8 0.9500 . ?
N1 C1 1.431(2) . ?
C5 C6 1.378(3) . ?
C5 C4 1.417(3) . ?
C5 H5 0.9500 . ?
C4 C3 1.414(3) . ?
C2 C3 1.374(3) . ?
C2 C1 1.400(3) . ?
C2 H2 0.9500 . ?
C3 H3 0.9500 . ?
C1 C6 1.394(3) . ?
C6 H6 0.9500 . ?
